data_1544958
loop_
_publ_author_name
'Song, Qiu-Yan'
'Yu, Hai-Tao'
'Zhang, Xing-Xu'
'Nan, Zhi-Biao'
'Gao, Kun'

_publ_section_title
;
 Dahurelmusin A, a Hybrid Peptide-Polyketide from Elymus dahuricus
 Infected by the Epichlo\"e bromicola Endophyte.
;
_journal_name_full 'Organic letters'
_journal_paper_doi 10.1021/acs.orglett.6b03568
_journal_year 2016
_chemical_absolute_configuration unk
_chemical_formula_moiety 'C18 H30 N2 O5'
_chemical_formula_sum 'C18 H30 N2 O5'
_chemical_formula_weight 354.44
_space_group_crystal_system tetragonal
_space_group_IT_number 78
_space_group_name_Hall 'P 4cw'
_space_group_name_H-M_alt 'P 43'
_symmetry_space_group_name_Hall 'P 4cw'
_symmetry_space_group_name_H-M 'P 43'
_atom_sites_solution_hydrogens geom
_atom_sites_solution_primary direct
_audit_creation_date 2016-12-19
_audit_creation_method
;
Olex2 1.2
(compiled 2016.11.30 svn.r3356 for OlexSys, GUI svn.r5269)
;
_cell_angle_alpha 90
_cell_angle_beta 90
_cell_angle_gamma 90
_cell_formula_units_Z 4
_cell_length_a 10.0307(16)
_cell_length_b 10.0307(16)
_cell_length_c 19.782(3)
_cell_measurement_reflns_used 710
_cell_measurement_temperature 273.77(10)
_cell_measurement_theta_max 51.8590
_cell_measurement_theta_min 6.2400
_cell_volume 1990.4(5)
_computing_cell_refinement
;
CrysAlisPro, Agilent Technologies,
Version 1.171.37.35 (release 13-08-2014 CrysAlis171 .NET)
(compiled Aug 13 2014,18:06:01)
;
_computing_data_collection
;
CrysAlisPro, Agilent Technologies,
Version 1.171.37.35 (release 13-08-2014 CrysAlis171 .NET)
(compiled Aug 13 2014,18:06:01)
;
_computing_data_reduction
;
CrysAlisPro, Agilent Technologies,
Version 1.171.37.35 (release 13-08-2014 CrysAlis171 .NET)
(compiled Aug 13 2014,18:06:01)
;
_computing_molecular_graphics 'Olex2 (Dolomanov et al., 2009)'
_computing_publication_material 'Olex2 (Dolomanov et al., 2009)'
_computing_structure_refinement 'ShelXL (Sheldrick, 2015)'
_computing_structure_solution 'ShelXS (Sheldrick, 2008)'
_diffrn_ambient_environment air
_diffrn_ambient_temperature 273.77(10)
_diffrn_detector 'CCD plate'
_diffrn_detector_area_resol_mean 16.0733
_diffrn_detector_type Eos
_diffrn_measured_fraction_theta_full 0.9675
_diffrn_measured_fraction_theta_max 0.6326
_diffrn_measurement_details
;
#__ type_ start__ end____ width___ exp.time_
  1 omega   -7.00   75.00   1.0000    5.0000
omega____ theta____ kappa____ phi______ frames
    -       54.0000  -57.0000  150.0000 82

#__ type_ start__ end____ width___ exp.time_
  2 omega   57.00  106.00   1.0000   10.0000
omega____ theta____ kappa____ phi______ frames
    -      108.0000 -111.0000   60.0000 49

#__ type_ start__ end____ width___ exp.time_
  3 omega   61.00   86.00   1.0000    5.0000
omega____ theta____ kappa____ phi______ frames
    -       54.0000 -128.0000   14.0000 25

#__ type_ start__ end____ width___ exp.time_
  4 omega   72.00  104.00   1.0000   10.0000
omega____ theta____ kappa____ phi______ frames
    -      108.0000  -50.0000  -90.0000 32

#__ type_ start__ end____ width___ exp.time_
  5 omega   44.00   93.00   1.0000   10.0000
omega____ theta____ kappa____ phi______ frames
    -      108.0000  -38.0000 -120.0000 49

#__ type_ start__ end____ width___ exp.time_
  6 omega   77.00  120.00   1.0000    5.0000
omega____ theta____ kappa____ phi______ frames
    -       54.0000   57.0000 -150.0000 43

#__ type_ start__ end____ width___ exp.time_
  7 omega   25.00   67.00   1.0000    3.0000
omega____ theta____ kappa____ phi______ frames
    -        0.0000   57.0000 -150.0000 42

#__ type_ start__ end____ width___ exp.time_
  8 omega  -20.00    7.00   1.0000    3.0000
omega____ theta____ kappa____ phi______ frames
    -        0.0000   57.0000 -150.0000 27

#__ type_ start__ end____ width___ exp.time_
  9 omega   36.00  111.00   1.0000   10.0000
omega____ theta____ kappa____ phi______ frames
    -      108.0000   12.0000   90.0000 75
;
_diffrn_measurement_device 'four-circle diffractometer'
_diffrn_measurement_device_type 'SuperNova, Dual, Cu at zero, Eos'
_diffrn_measurement_method '\w scans'
_diffrn_orient_matrix_UB_11 0.0960525000
_diffrn_orient_matrix_UB_12 0.1190375000
_diffrn_orient_matrix_UB_13 -0.0075576000
_diffrn_orient_matrix_UB_21 0.1199838000
_diffrn_orient_matrix_UB_22 -0.0957956000
_diffrn_orient_matrix_UB_23 0.0012738000
_diffrn_orient_matrix_UB_31 -0.0073541000
_diffrn_orient_matrix_UB_32 -0.0133970000
_diffrn_orient_matrix_UB_33 -0.0774696000
_diffrn_radiation_monochromator mirror
_diffrn_radiation_probe x-ray
_diffrn_radiation_type 'Cu K\a'
_diffrn_radiation_wavelength 1.54184
_diffrn_reflns_av_R_equivalents 0.0235
_diffrn_reflns_av_unetI/netI 0.0466
_diffrn_reflns_Laue_measured_fraction_full 0.965
_diffrn_reflns_Laue_measured_fraction_max 0.939
_diffrn_reflns_limit_h_max 9
_diffrn_reflns_limit_h_min -12
_diffrn_reflns_limit_k_max 11
_diffrn_reflns_limit_k_min -11
_diffrn_reflns_limit_l_max 12
_diffrn_reflns_limit_l_min -23
_diffrn_reflns_number 3431
_diffrn_reflns_point_group_measured_fraction_full 0.653
_diffrn_reflns_point_group_measured_fraction_max 0.633
_diffrn_reflns_theta_full 67.684
_diffrn_reflns_theta_max 69.535
_diffrn_reflns_theta_min 4.408
_diffrn_source 'sealed X-ray tube'
_diffrn_source_type 'SuperNova (Cu) X-ray Source'
_exptl_absorpt_coefficient_mu 0.704
_exptl_absorpt_correction_T_max 1.00000
_exptl_absorpt_correction_T_min 0.63872
_exptl_absorpt_correction_type multi-scan
_exptl_absorpt_process_details
;
CrysAlisPro, Agilent Technologies,
Version 1.171.37.35 (release 13-08-2014 CrysAlis171 .NET)
(compiled Aug 13 2014,18:06:01)
Empirical absorption correction using spherical harmonics,
 implemented in SCALE3 ABSPACK scaling algorithm.
;
_exptl_crystal_colour 'clear light colourless'
_exptl_crystal_colour_lustre clear
_exptl_crystal_colour_modifier light
_exptl_crystal_colour_primary colourless
_exptl_crystal_density_diffrn 1.183
_exptl_crystal_description block
_exptl_crystal_F_000 768
_exptl_crystal_size_max 0.12
_exptl_crystal_size_mid 0.06
_exptl_crystal_size_min 0.04
_refine_diff_density_max 0.124
_refine_diff_density_min -0.162
_refine_diff_density_rms 0.035
_refine_ls_abs_structure_details
;
 Flack x determined using 266 quotients [(I+)-(I-)]/[(I+)+(I-)]
 (Parsons, Flack and Wagner, Acta Cryst. B69 (2013) 249-259).
;
_refine_ls_abs_structure_Flack -0.1(3)
_refine_ls_extinction_method none
_refine_ls_goodness_of_fit_ref 0.977
_refine_ls_hydrogen_treatment constr
_refine_ls_matrix_type full
_refine_ls_number_parameters 233
_refine_ls_number_reflns 2374
_refine_ls_number_restraints 1
_refine_ls_restrained_S_all 0.977
_refine_ls_R_factor_all 0.0866
_refine_ls_R_factor_gt 0.0527
_refine_ls_shift/su_max 0.001
_refine_ls_shift/su_mean 0.000
_refine_ls_structure_factor_coef Fsqd
_refine_ls_weighting_details 'w=1/[\s^2^(Fo^2^)+(0.0662P)^2^] where P=(Fo^2^+2Fc^2^)/3'
_refine_ls_weighting_scheme calc
_refine_ls_wR_factor_gt 0.1239
_refine_ls_wR_factor_ref 0.1508
_reflns_Friedel_coverage 0.308
_reflns_Friedel_fraction_full 0.321
_reflns_Friedel_fraction_max 0.308
_reflns_number_gt 1461
_reflns_number_total 2374
_reflns_threshold_expression 'I > 2\s(I)'
_cod_data_source_file ol6b03568_si_002.cif
_cod_data_source_block 50p4_2
_cod_original_cell_volume 1990.4(7)
_cod_database_code 1544958
_shelx_space_group_comment
;
The symmetry employed for this shelxl refinement is uniquely defined
by the following loop, which should always be used as a source of
symmetry information in preference to the above space-group names.
They are only intended as comments.
;
_reflns_odcompleteness_completeness 96.75
_reflns_odcompleteness_iscentric 1
_reflns_odcompleteness_theta 66.97
_olex2_refinement_description
;
1. Fixed Uiso
 At 1.2 times of:
  All C(H) groups, All C(H,H) groups, All N(H) groups
 At 1.5 times of:
  All C(H,H,H) groups
2.a Ternary CH refined with riding coordinates:
 C2(H2), C8(H8), C9(H9), C10(H10)
2.b Secondary CH2 refined with riding coordinates:
 C4(H4A,H4B), C11(H11A,H11B)
2.c Aromatic/amide H refined with riding coordinates:
 N1(H1)
2.d Idealised Me refined as rotating group:
 C12(H12A,H12B,H12C), C13(H13A,H13B,H13C), C14(H14A,H14B,H14C), C15(H15A,H15B,
 H15C), C16(H16A,H16B,H16C), C17(H17A,H17B,H17C), C18(H18A,H18B,H18C)
;
_shelx_shelxl_version_number 2014/7
_olex2_submission_special_instructions 'No special instructions were received'

loop_
_space_group_symop_operation_xyz
'x, y, z'
'-y, x, z+3/4'
'-x, -y, z+1/2'
'y, -x, z+1/4'

loop_
_atom_site_label
_atom_site_type_symbol
_atom_site_fract_x
_atom_site_fract_y
_atom_site_fract_z
_atom_site_U_iso_or_equiv
_atom_site_adp_type
_atom_site_occupancy
_atom_site_site_symmetry_order
_atom_site_calc_flag
_atom_site_refinement_flags_posn
O1 O 0.7816(4) 0.8232(4) 0.05918(18) 0.0709(9) Uani 1 1 d .
O2 O 0.8050(5) 0.6677(5) -0.0217(3) 0.1063(16) Uani 1 1 d .
O3 O 1.0632(5) 0.9340(4) -0.02960(19) 0.0896(13) Uani 1 1 d .
O4 O 0.9434(6) 1.3180(6) -0.0691(3) 0.126(2) Uani 1 1 d .
O5 O 0.7660(5) 1.0192(5) -0.0521(2) 0.0979(15) Uani 1 1 d .
N1 N 1.0355(5) 0.8486(5) 0.0752(2) 0.0763(13) Uani 1 1 d .
H1 H 1.0560 0.8597 0.1170 0.092 Uiso 1 1 calc R
N2 N 1.0251(6) 1.1927(5) 0.0152(3) 0.0833(14) Uani 1 1 d .
C1 C 0.8490(7) 0.7329(6) 0.0236(3) 0.0790(17) Uani 1 1 d .
C2 C 0.9914(6) 0.7206(6) 0.0501(4) 0.0826(17) Uani 1 1 d .
H2 H 1.0497 0.6936 0.0127 0.099 Uiso 1 1 calc R
C3 C 1.0433(6) 0.9505(7) 0.0305(3) 0.0754(16) Uani 1 1 d .
C4 C 1.0169(7) 1.0848(5) 0.0619(3) 0.0772(16) Uani 1 1 d .
H4A H 0.9287 1.0841 0.0819 0.093 Uiso 1 1 calc R
H4B H 1.0809 1.0994 0.0979 0.093 Uiso 1 1 calc R
C5 C 0.9233(8) 1.2445(6) -0.0198(3) 0.0839(18) Uani 1 1 d .
C6 C 0.7777(7) 1.2261(6) 0.0042(3) 0.0803(17) Uani 1 1 d .
C7 C 0.7339(6) 1.0795(6) -0.0017(3) 0.0728(15) Uani 1 1 d .
C8 C 0.6440(6) 1.0120(6) 0.0500(3) 0.0727(15) Uani 1 1 d .
H8 H 0.6767 1.0340 0.0953 0.087 Uiso 1 1 calc R
C9 C 0.6467(6) 0.8617(6) 0.0416(3) 0.0761(16) Uani 1 1 d .
H9 H 0.6311 0.8401 -0.0061 0.091 Uiso 1 1 calc R
C10 C 0.5474(7) 0.7840(7) 0.0847(4) 0.092(2) Uani 1 1 d .
H10 H 0.4592 0.8218 0.0754 0.110 Uiso 1 1 calc R
C11 C 0.5417(10) 0.6366(9) 0.0631(7) 0.151(4) Uani 1 1 d .
H11A H 0.5463 0.6325 0.0141 0.181 Uiso 1 1 calc R
H11B H 0.6200 0.5916 0.0807 0.181 Uiso 1 1 calc R
C12 C 0.4231(11) 0.5633(13) 0.0853(8) 0.220(7) Uani 1 1 d .
H12A H 0.4121 0.4852 0.0578 0.330 Uiso 1 1 calc GR
H12B H 0.3460 0.6193 0.0809 0.330 Uiso 1 1 calc GR
H12C H 0.4336 0.5375 0.1317 0.330 Uiso 1 1 calc GR
C13 C 0.5730(10) 0.8045(10) 0.1572(4) 0.128(3) Uani 1 1 d .
H13A H 0.6614 0.7743 0.1680 0.191 Uiso 1 1 calc GR
H13B H 0.5093 0.7549 0.1832 0.191 Uiso 1 1 calc GR
H13C H 0.5653 0.8976 0.1677 0.191 Uiso 1 1 calc GR
C14 C 0.9985(8) 0.6147(7) 0.1057(5) 0.121(3) Uani 1 1 d .
H14A H 1.0882 0.6088 0.1224 0.181 Uiso 1 1 calc GR
H14B H 0.9720 0.5299 0.0876 0.181 Uiso 1 1 calc GR
H14C H 0.9399 0.6389 0.1420 0.181 Uiso 1 1 calc GR
C15 C 1.1622(8) 1.2302(8) -0.0071(5) 0.113(3) Uani 1 1 d .
H15A H 1.1780 1.1958 -0.0517 0.170 Uiso 1 1 calc GR
H15B H 1.2264 1.1935 0.0236 0.170 Uiso 1 1 calc GR
H15C H 1.1703 1.3256 -0.0077 0.170 Uiso 1 1 calc GR
C16 C 0.7598(8) 1.2882(6) 0.0750(3) 0.093(2) Uani 1 1 d .
H16A H 0.6681 1.2812 0.0884 0.140 Uiso 1 1 calc GR
H16B H 0.7852 1.3805 0.0737 0.140 Uiso 1 1 calc GR
H16C H 0.8148 1.2417 0.1069 0.140 Uiso 1 1 calc GR
C17 C 0.6860(9) 1.3029(8) -0.0455(4) 0.111(2) Uani 1 1 d .
H17A H 0.6925 1.2639 -0.0896 0.167 Uiso 1 1 calc GR
H17B H 0.7132 1.3946 -0.0475 0.167 Uiso 1 1 calc GR
H17C H 0.5954 1.2979 -0.0300 0.167 Uiso 1 1 calc GR
C18 C 0.5002(7) 1.0694(8) 0.0422(4) 0.102(2) Uani 1 1 d .
H18A H 0.5040 1.1650 0.0413 0.153 Uiso 1 1 calc GR
H18B H 0.4464 1.0410 0.0796 0.153 Uiso 1 1 calc GR
H18C H 0.4617 1.0376 0.0008 0.153 Uiso 1 1 calc GR

loop_
_atom_site_aniso_label
_atom_site_aniso_U_11
_atom_site_aniso_U_22
_atom_site_aniso_U_33
_atom_site_aniso_U_23
_atom_site_aniso_U_13
_atom_site_aniso_U_12
O1 0.072(2) 0.084(2) 0.0569(19) -0.007(2) -0.0008(19) 0.009(2)
O2 0.130(4) 0.095(3) 0.095(3) -0.033(3) -0.010(3) 0.013(3)
O3 0.122(4) 0.092(3) 0.054(2) 0.000(2) 0.013(2) 0.004(3)
O4 0.136(5) 0.133(4) 0.110(4) 0.060(4) 0.003(4) -0.014(4)
O5 0.130(4) 0.100(3) 0.063(2) -0.022(2) 0.025(3) -0.015(3)
N1 0.084(3) 0.084(3) 0.061(3) 0.010(2) -0.002(2) 0.009(3)
N2 0.095(4) 0.080(3) 0.074(3) 0.008(3) -0.002(3) 0.002(3)
C1 0.100(5) 0.075(4) 0.061(3) -0.003(3) 0.005(3) 0.013(4)
C2 0.082(4) 0.086(4) 0.080(4) 0.008(4) 0.006(3) 0.016(3)
C3 0.079(4) 0.087(4) 0.060(4) 0.003(3) 0.001(3) 0.008(3)
C4 0.096(4) 0.075(4) 0.060(3) -0.003(3) -0.009(3) 0.008(3)
C5 0.115(5) 0.070(4) 0.066(4) 0.008(3) 0.008(4) 0.001(4)
C6 0.106(5) 0.070(4) 0.066(3) 0.007(3) -0.002(3) 0.013(3)
C7 0.082(4) 0.085(4) 0.051(3) -0.003(3) 0.002(3) 0.013(3)
C8 0.079(4) 0.089(4) 0.050(3) -0.003(3) 0.002(3) 0.012(3)
C9 0.079(4) 0.084(4) 0.065(4) -0.008(3) -0.008(3) 0.000(3)
C10 0.078(4) 0.089(5) 0.107(5) 0.001(4) -0.001(4) -0.008(4)
C11 0.140(7) 0.109(6) 0.205(11) -0.005(8) 0.031(8) -0.035(6)
C12 0.170(10) 0.194(12) 0.29(2) -0.020(13) 0.046(11) -0.091(9)
C13 0.124(6) 0.165(8) 0.093(5) 0.027(6) 0.022(5) -0.025(6)
C14 0.121(6) 0.098(5) 0.143(7) 0.046(6) -0.013(6) 0.003(5)
C15 0.110(6) 0.102(5) 0.129(7) 0.010(5) 0.003(5) -0.019(5)
C16 0.131(6) 0.070(4) 0.079(4) -0.013(3) -0.013(4) 0.014(4)
C17 0.134(6) 0.114(6) 0.087(5) 0.013(4) -0.014(5) 0.031(5)
C18 0.094(4) 0.138(6) 0.075(4) 0.005(4) 0.005(4) 0.034(5)

loop_
_atom_type_symbol
_atom_type_description
_atom_type_scat_dispersion_real
_atom_type_scat_dispersion_imag
_atom_type_scat_source
C C 0.0181 0.0091 'International Tables Vol C Tables 4.2.6.8 and 6.1.1.4'
H H 0.0000 0.0000 'International Tables Vol C Tables 4.2.6.8 and 6.1.1.4'
N N 0.0311 0.0180 'International Tables Vol C Tables 4.2.6.8 and 6.1.1.4'
O O 0.0492 0.0322 'International Tables Vol C Tables 4.2.6.8 and 6.1.1.4'

loop_
_geom_angle_atom_site_label_1
_geom_angle_atom_site_label_2
_geom_angle_atom_site_label_3
_geom_angle
C1 O1 C9 121.9(5)
C2 N1 H1 121.2
C3 N1 H1 121.2
C3 N1 C2 117.6(5)
C4 N2 C15 115.9(6)
C5 N2 C4 125.9(6)
C5 N2 C15 116.8(6)
O1 C1 C2 110.4(6)
O2 C1 O1 125.6(6)
O2 C1 C2 124.0(6)
N1 C2 C1 109.4(5)
N1 C2 H2 108.8
N1 C2 C14 110.8(6)
C1 C2 H2 108.8
C1 C2 C14 110.2(6)
C14 C2 H2 108.8
O3 C3 N1 123.0(6)
O3 C3 C4 123.6(6)
N1 C3 C4 113.3(5)
N2 C4 C3 113.8(5)
N2 C4 H4A 108.8
N2 C4 H4B 108.8
C3 C4 H4A 108.8
C3 C4 H4B 108.8
H4A C4 H4B 107.7
O4 C5 N2 120.9(7)
O4 C5 C6 117.8(7)
N2 C5 C6 121.0(5)
C5 C6 C17 107.9(6)
C7 C6 C5 111.1(5)
C7 C6 C16 115.0(5)
C7 C6 C17 104.8(6)
C16 C6 C5 109.9(6)
C16 C6 C17 107.8(5)
O5 C7 C6 117.7(6)
O5 C7 C8 119.3(6)
C8 C7 C6 122.8(5)
C7 C8 H8 108.5
C7 C8 C18 108.5(5)
C9 C8 C7 111.0(5)
C9 C8 H8 108.5
C9 C8 C18 111.9(6)
C18 C8 H8 108.5
O1 C9 C8 104.8(5)
O1 C9 H9 108.7
O1 C9 C10 109.9(5)
C8 C9 H9 108.7
C8 C9 C10 115.8(5)
C10 C9 H9 108.7
C9 C10 H10 106.7
C9 C10 C11 111.0(7)
C11 C10 H10 106.7
C13 C10 C9 111.0(6)
C13 C10 H10 106.7
C13 C10 C11 114.3(9)
C10 C11 H11A 108.4
C10 C11 H11B 108.4
H11A C11 H11B 107.5
C12 C11 C10 115.3(10)
C12 C11 H11A 108.4
C12 C11 H11B 108.4
C11 C12 H12A 109.5
C11 C12 H12B 109.5
C11 C12 H12C 109.5
H12A C12 H12B 109.5
H12A C12 H12C 109.5
H12B C12 H12C 109.5
C10 C13 H13A 109.5
C10 C13 H13B 109.5
C10 C13 H13C 109.5
H13A C13 H13B 109.5
H13A C13 H13C 109.5
H13B C13 H13C 109.5
C2 C14 H14A 109.5
C2 C14 H14B 109.5
C2 C14 H14C 109.5
H14A C14 H14B 109.5
H14A C14 H14C 109.5
H14B C14 H14C 109.5
N2 C15 H15A 109.5
N2 C15 H15B 109.5
N2 C15 H15C 109.5
H15A C15 H15B 109.5
H15A C15 H15C 109.5
H15B C15 H15C 109.5
C6 C16 H16A 109.5
C6 C16 H16B 109.5
C6 C16 H16C 109.5
H16A C16 H16B 109.5
H16A C16 H16C 109.5
H16B C16 H16C 109.5
C6 C17 H17A 109.5
C6 C17 H17B 109.5
C6 C17 H17C 109.5
H17A C17 H17B 109.5
H17A C17 H17C 109.5
H17B C17 H17C 109.5
C8 C18 H18A 109.5
C8 C18 H18B 109.5
C8 C18 H18C 109.5
H18A C18 H18B 109.5
H18A C18 H18C 109.5
H18B C18 H18C 109.5

loop_
_geom_bond_atom_site_label_1
_geom_bond_atom_site_label_2
_geom_bond_distance
O1 C1 1.332(6)
O1 C9 1.449(7)
O2 C1 1.195(7)
O3 C3 1.217(7)
O4 C5 1.240(7)
O5 C7 1.209(7)
N1 H1 0.8600
N1 C2 1.446(8)
N1 C3 1.354(8)
N2 C4 1.424(8)
N2 C5 1.338(8)
N2 C15 1.493(9)
C1 C2 1.526(9)
C2 H2 0.9800
C2 C14 1.531(9)
C3 C4 1.506(8)
C4 H4A 0.9700
C4 H4B 0.9700
C5 C6 1.546(10)
C6 C7 1.540(9)
C6 C16 1.543(8)
C6 C17 1.552(9)
C7 C8 1.522(8)
C8 H8 0.9800
C8 C9 1.517(9)
C8 C18 1.561(8)
C9 H9 0.9800
C9 C10 1.526(9)
C10 H10 0.9800
C10 C11 1.540(11)
C10 C13 1.471(10)
C11 H11A 0.9700
C11 H11B 0.9700
C11 C12 1.466(13)
C12 H12A 0.9600
C12 H12B 0.9600
C12 H12C 0.9600
C13 H13A 0.9600
C13 H13B 0.9600
C13 H13C 0.9600
C14 H14A 0.9600
C14 H14B 0.9600
C14 H14C 0.9600
C15 H15A 0.9600
C15 H15B 0.9600
C15 H15C 0.9600
C16 H16A 0.9600
C16 H16B 0.9600
C16 H16C 0.9600
C17 H17A 0.9600
C17 H17B 0.9600
C17 H17C 0.9600
C18 H18A 0.9600
C18 H18B 0.9600
C18 H18C 0.9600

loop_
_geom_torsion_atom_site_label_1
_geom_torsion_atom_site_label_2
_geom_torsion_atom_site_label_3
_geom_torsion_atom_site_label_4
_geom_torsion
O1 C1 C2 N1 -32.3(7)
O1 C1 C2 C14 89.7(7)
O1 C9 C10 C11 -71.7(8)
O1 C9 C10 C13 56.7(8)
O2 C1 C2 N1 149.1(6)
O2 C1 C2 C14 -88.8(8)
O3 C3 C4 N2 -3.5(10)
O4 C5 C6 C7 117.9(7)
O4 C5 C6 C16 -113.7(7)
O4 C5 C6 C17 3.5(9)
O5 C7 C8 C9 19.7(8)
O5 C7 C8 C18 -103.6(7)
N1 C3 C4 N2 179.9(6)
N2 C5 C6 C7 -68.1(7)
N2 C5 C6 C16 60.3(7)
N2 C5 C6 C17 177.5(6)
C1 O1 C9 C8 -137.8(5)
C1 O1 C9 C10 97.2(6)
C2 N1 C3 O3 -27.5(9)
C2 N1 C3 C4 149.1(5)
C3 N1 C2 C1 -62.6(7)
C3 N1 C2 C14 175.7(6)
C4 N2 C5 O4 -164.5(6)
C4 N2 C5 C6 21.7(9)
C5 N2 C4 C3 92.4(8)
C5 C6 C7 O5 -42.2(8)
C5 C6 C7 C8 142.6(6)
C6 C7 C8 C9 -165.2(5)
C6 C7 C8 C18 71.6(7)
C7 C8 C9 O1 66.2(6)
C7 C8 C9 C10 -172.6(5)
C8 C9 C10 C11 169.9(7)
C8 C9 C10 C13 -61.7(9)
C9 O1 C1 O2 -6.0(9)
C9 O1 C1 C2 175.4(5)
C9 C10 C11 C12 -161.5(11)
C13 C10 C11 C12 71.9(14)
C15 N2 C4 C3 -73.5(8)
C15 N2 C5 O4 1.3(9)
C15 N2 C5 C6 -172.5(6)
C16 C6 C7 O5 -167.8(6)
C16 C6 C7 C8 17.0(9)
C17 C6 C7 O5 74.1(8)
C17 C6 C7 C8 -101.1(7)
C18 C8 C9 O1 -172.5(4)
C18 C8 C9 C10 -51.4(7)
